data_7713454
loop_
_publ_author_name
'Liu, Sen'
'Wang, Mengyun'
'Hou, Tianjiao'
'Shen, Xuan'

_publ_section_title
;
 Unprecedented hetero-coordinated Ir(C^N)2tmd complexes containing both
 five- and six-membered Ir-(C^N) rings based on phenanthrylpyridine
 ligands: Syntheses, crystal structures and photophysical properties
;
_journal_name_full 'Dalton Transactions'
_journal_paper_doi 10.1039/D3DT01809A
_journal_year 2023
_chemical_formula_moiety 'C49 H43 Ir N2 O2'
_chemical_formula_sum 'C49 H43 Ir N2 O2'
_chemical_formula_weight 884.05
_chemical_name_systematic Ir(phpyr)2tmd
_space_group_crystal_system monoclinic
_space_group_IT_number 15
_space_group_name_Hall '-I 2ya'
_space_group_name_H-M_alt 'I 1 2/a 1'
_atom_sites_solution_hydrogens geom
_atom_sites_solution_primary dual
_audit_creation_date 2023-06-22
_audit_creation_method
;
Olex2 1.5
(compiled 2022.04.07 svn.rca3783a0 for OlexSys, GUI svn.r6498)
;
_audit_update_record
;
2023-06-27 deposited with the CCDC.	2023-07-11 downloaded from the CCDC.
;
_cell_angle_alpha 90
_cell_angle_beta 94.7690(10)
_cell_angle_gamma 90
_cell_formula_units_Z 4
_cell_length_a 17.417(2)
_cell_length_b 11.2309(14)
_cell_length_c 20.539(4)
_cell_measurement_reflns_used 9554
_cell_measurement_temperature 296.15
_cell_measurement_theta_max 26.909
_cell_measurement_theta_min 2.347
_cell_volume 4003.7(10)
_computing_cell_refinement 'SAINT v8.34A (Bruker, 2013)'
_computing_data_reduction 'SAINT v8.34A (Bruker, 2013)'
_computing_molecular_graphics 'Olex2 1.5 (Dolomanov et al., 2009)'
_computing_publication_material 'Olex2 1.5 (Dolomanov et al., 2009)'
_computing_structure_refinement 'SHELXL 2018/3 (Sheldrick, 2015)'
_computing_structure_solution 'SHELXT 2018/2 (Sheldrick, 2018)'
_diffrn_ambient_temperature 296.15
_diffrn_measured_fraction_theta_full 0.999
_diffrn_measured_fraction_theta_max 0.924
_diffrn_measurement_device_type 'CCD area detector'
_diffrn_measurement_method 'phi and omega scans'
_diffrn_radiation_monochromator graphite
_diffrn_radiation_type MoK\a
_diffrn_radiation_wavelength 0.71073
_diffrn_reflns_av_R_equivalents 0.0393
_diffrn_reflns_av_unetI/netI 0.0282
_diffrn_reflns_Laue_measured_fraction_full 0.999
_diffrn_reflns_Laue_measured_fraction_max 0.924
_diffrn_reflns_limit_h_max 21
_diffrn_reflns_limit_h_min -22
_diffrn_reflns_limit_k_max 14
_diffrn_reflns_limit_k_min -14
_diffrn_reflns_limit_l_max 25
_diffrn_reflns_limit_l_min -24
_diffrn_reflns_number 15305
_diffrn_reflns_point_group_measured_fraction_full 0.999
_diffrn_reflns_point_group_measured_fraction_max 0.924
_diffrn_reflns_theta_full 25.242
_diffrn_reflns_theta_max 27.271
_diffrn_reflns_theta_min 1.990
_diffrn_source_current 20.0
_diffrn_source_power 0.9
_diffrn_source_voltage 45.0
_exptl_absorpt_coefficient_mu 3.376
_exptl_absorpt_correction_T_max 0.713
_exptl_absorpt_correction_T_min 0.674
_exptl_absorpt_correction_type multi-scan
_exptl_absorpt_process_details 'SADABS (Bruker, 2005)'
_exptl_crystal_colour red
_exptl_crystal_colour_primary red
_exptl_crystal_density_diffrn 1.467
_exptl_crystal_description block
_exptl_crystal_F_000 1776
_exptl_crystal_size_max 0.12
_exptl_crystal_size_mid 0.12
_exptl_crystal_size_min 0.1
_refine_diff_density_max 0.893
_refine_diff_density_min -0.775
_refine_diff_density_rms 0.088
_refine_ls_extinction_method none
_refine_ls_goodness_of_fit_ref 1.059
_refine_ls_hydrogen_treatment constr
_refine_ls_matrix_type full
_refine_ls_number_parameters 288
_refine_ls_number_reflns 4161
_refine_ls_number_restraints 88
_refine_ls_restrained_S_all 1.060
_refine_ls_R_factor_all 0.0285
_refine_ls_R_factor_gt 0.0234
_refine_ls_shift/su_max 0.001
_refine_ls_shift/su_mean 0.000
_refine_ls_structure_factor_coef Fsqd
_refine_ls_weighting_details 'w=1/[\s^2^(Fo^2^)+(0.0309P)^2^+1.0556P] where P=(Fo^2^+2Fc^2^)/3'
_refine_ls_weighting_scheme calc
_refine_ls_wR_factor_gt 0.0544
_refine_ls_wR_factor_ref 0.0566
_reflns_Friedel_coverage 0.000
_reflns_number_gt 3736
_reflns_number_total 4161
_reflns_threshold_expression 'I > 2\s(I)'
_cod_data_source_file d3dt01809a2.cif
_cod_data_source_block 9
_cod_original_sg_symbol_H-M 'I 2/a'
_cod_database_code 7713454
_shelx_shelxl_version_number 2018/3
_shelx_space_group_comment
;
The symmetry employed for this shelxl refinement is uniquely defined
by the following loop, which should always be used as a source of
symmetry information in preference to the above space-group names.
They are only intended as comments.
;
_olex2_refinement_description
;
1. Fixed Uiso
 At 1.2 times of:
  All C(H) groups
 At 1.5 times of:
  All C(H,H,H) groups
2. Restrained distances
 C23-C22 \\sim C23A-C22A
 with sigma of 0.02
 C21A-C20A \\sim C21-C20
 with sigma of 0.04
 C23A-C21A \\sim C23-C21
 with sigma of 0.02
 C22A-C21A \\sim C22-C21
 with sigma of 0.04
 C23-C20 \\sim C23A-C20A
 with sigma of 0.02
 C24-C23 \\sim C24-C23A
 with sigma of 0.02
 C20-C22 \\sim C20A-C22A
 with sigma of 0.04
 C20-C24 \\sim C20A-C24
 with sigma of 0.04
 C21-C24 \\sim C21A-C24
 with sigma of 0.04
 C22-C24 \\sim C22A-C24
 with sigma of 0.04
3. Uiso/Uaniso restraints and constraints
Uanis(C20A) \\sim Ueq, Uanis(C21A) \\sim Ueq, Uanis(C22) \\sim Ueq: with sigma
of 0.01 and sigma for terminal atoms of 0.02
4. Rigid body (RIGU) restrains
 C24, C23A, C20A, C21A, C22A
 with sigma for 1-2 distances of 0.004 and sigma for 1-3 distances of 0.004
 C24, C23, C22, C21, C20
 with sigma for 1-2 distances of 0.004 and sigma for 1-3 distances of 0.004
5. Others
 Sof(C20A)=Sof(H20D)=Sof(H20E)=Sof(H20F)=Sof(C21A)=Sof(H21D)=Sof(H21E)=
 Sof(H21F)=Sof(C22A)=Sof(H22D)=Sof(H22E)=Sof(H22F)=Sof(C23A)=1-FVAR(1)
 Sof(C23)=Sof(C21)=Sof(H21A)=Sof(H21B)=Sof(H21C)=Sof(C20)=Sof(H20A)=Sof(H20B)=
 Sof(H20C)=Sof(C22)=Sof(H22A)=Sof(H22B)=Sof(H22C)=FVAR(1)
6.a Aromatic/amide H refined with riding coordinates:
 C3(H3), C9(H9), C6(H6), C25(H25), C19(H19), C4(H4), C5(H5), C16(H16),
 C12(H12), C18(H18), C10(H10), C17(H17), C11(H11)
6.b Idealised Me refined as rotating group:
 C21(H21A,H21B,H21C), C20(H20A,H20B,H20C), C22(H22A,H22B,H22C), C20A(H20D,H20E,
 H20F), C21A(H21D,H21E,H21F), C22A(H22D,H22E,H22F)
;
_olex2_submission_special_instructions 'No special instructions were received'

loop_
_space_group_symop_operation_xyz
'x, y, z'
'-x+1/2, y, -z'
'x+1/2, y+1/2, z+1/2'
'-x+1, y+1/2, -z+1/2'
'-x, -y, -z'
'x-1/2, -y, z'
'-x+1/2, -y+1/2, -z+1/2'
'x, -y+1/2, z+1/2'

loop_
_atom_site_label
_atom_site_type_symbol
_atom_site_fract_x
_atom_site_fract_y
_atom_site_fract_z
_atom_site_U_iso_or_equiv
_atom_site_adp_type
_atom_site_occupancy
_atom_site_site_symmetry_order
_atom_site_calc_flag
_atom_site_refinement_flags_posn
_atom_site_refinement_flags_adp
_atom_site_refinement_flags_occupancy
_atom_site_disorder_assembly
_atom_site_disorder_group
Ir1 Ir 0.250000 0.52126(2) 0.500000 0.05171(7) Uani 1 2 d S T P . .
O1 O 0.20098(12) 0.38401(19) 0.43876(10) 0.0692(5) Uani 1 1 d . . . . .
N1 N 0.16932(16) 0.51760(19) 0.56537(14) 0.0594(6) Uani 1 1 d . . . . .
C1 C 0.29736(15) 0.6323(2) 0.56775(12) 0.0513(6) Uani 1 1 d . . . . .
C14 C 0.26992(15) 0.6132(3) 0.62857(12) 0.0573(6) Uani 1 1 d . . . . .
C8 C 0.38761(17) 0.7017(3) 0.68365(14) 0.0635(7) Uani 1 1 d . . . . .
C7 C 0.40626(16) 0.7480(2) 0.62124(14) 0.0580(6) Uani 1 1 d . . . . .
C2 C 0.36238(15) 0.7112(2) 0.56375(12) 0.0528(6) Uani 1 1 d . . . . .
C15 C 0.19309(17) 0.5592(3) 0.62587(13) 0.0615(7) Uani 1 1 d . . . . .
C13 C 0.31824(18) 0.6377(3) 0.68799(13) 0.0646(7) Uani 1 1 d . . . . .
C3 C 0.38202(17) 0.7555(2) 0.50332(13) 0.0623(7) Uani 1 1 d . . . . .
H3 H 0.352553 0.733612 0.465365 0.075 Uiso 1 1 calc R U . . .
C9 C 0.4392(2) 0.7122(4) 0.73978(16) 0.0897(11) Uani 1 1 d . . . . .
H9 H 0.485638 0.752066 0.736926 0.108 Uiso 1 1 calc R U . . .
C24 C 0.21418(16) 0.2743(3) 0.44502(15) 0.0647(7) Uani 1 1 d D . . . .
C6 C 0.46941(18) 0.8249(3) 0.61472(16) 0.0743(8) Uani 1 1 d . . . . .
H6 H 0.498990 0.849768 0.652020 0.089 Uiso 1 1 calc R U . . .
C25 C 0.250000 0.2199(4) 0.500000 0.0781(12) Uani 1 2 d S T P A .
H25 H 0.249999 0.137047 0.500001 0.094 Uiso 1 2 calc R U P . .
C19 C 0.0979(2) 0.4720(3) 0.5525(2) 0.0745(9) Uani 1 1 d . . . . .
H19 H 0.083431 0.442318 0.511039 0.089 Uiso 1 1 calc R U . . .
C4 C 0.4434(2) 0.8300(3) 0.49908(16) 0.0801(9) Uani 1 1 d . . . . .
H4 H 0.455401 0.858286 0.458593 0.096 Uiso 1 1 calc R U . . .
C5 C 0.4879(2) 0.8633(3) 0.55534(19) 0.0864(10) Uani 1 1 d . . . . .
H5 H 0.530638 0.912073 0.552344 0.104 Uiso 1 1 calc R U . . .
C16 C 0.1411(2) 0.5588(4) 0.67353(18) 0.0869(10) Uani 1 1 d . . . . .
H16 H 0.155829 0.589409 0.714754 0.104 Uiso 1 1 calc R U . . .
C12 C 0.3042(2) 0.5898(4) 0.74954(15) 0.0926(12) Uani 1 1 d . . . . .
H12 H 0.258771 0.548002 0.753827 0.111 Uiso 1 1 calc R U . . .
C23 C 0.1893(4) 0.2066(7) 0.3820(4) 0.087(2) Uani 0.757(12) 1 d D . P A 1
C18 C 0.0466(3) 0.4684(4) 0.5990(3) 0.0959(13) Uani 1 1 d . . . . .
H18 H -0.002290 0.436130 0.589546 0.115 Uiso 1 1 calc R U . . .
C10 C 0.4229(3) 0.6657(5) 0.79796(18) 0.1164(16) Uani 1 1 d . . . . .
H10 H 0.457322 0.675991 0.834595 0.140 Uiso 1 1 calc R U . . .
C17 C 0.0684(3) 0.5137(4) 0.6606(3) 0.0991(14) Uani 1 1 d . . . . .
H17 H 0.033870 0.513450 0.692776 0.119 Uiso 1 1 calc R U . . .
C11 C 0.3560(3) 0.6035(5) 0.80317(17) 0.1172(16) Uani 1 1 d . . . . .
H11 H 0.345708 0.570623 0.843069 0.141 Uiso 1 1 calc R U . . .
C21 C 0.2649(5) 0.2019(9) 0.3458(4) 0.125(3) Uani 0.757(12) 1 d D . P A 1
H21A H 0.280186 0.281296 0.335480 0.188 Uiso 0.757(12) 1 calc R U P A 1
H21B H 0.255766 0.156661 0.306277 0.188 Uiso 0.757(12) 1 calc R U P A 1
H21C H 0.305051 0.164705 0.373561 0.188 Uiso 0.757(12) 1 calc R U P A 1
C20 C 0.1302(5) 0.2729(7) 0.3393(4) 0.135(4) Uani 0.757(12) 1 d D . P A 1
H20A H 0.083855 0.280254 0.361161 0.203 Uiso 0.757(12) 1 calc R U P A 1
H20B H 0.119438 0.230320 0.299048 0.203 Uiso 0.757(12) 1 calc R U P A 1
H20C H 0.149471 0.350759 0.330224 0.203 Uiso 0.757(12) 1 calc R U P A 1
C22 C 0.1620(8) 0.0807(8) 0.3934(5) 0.157(4) Uani 0.757(12) 1 d D U P A 1
H22A H 0.203258 0.035405 0.415211 0.235 Uiso 0.757(12) 1 calc R U P A 1
H22B H 0.146148 0.044104 0.352245 0.235 Uiso 0.757(12) 1 calc R U P A 1
H22C H 0.119262 0.082769 0.420081 0.235 Uiso 0.757(12) 1 calc R U P A 1
C20A C 0.1027(10) 0.192(2) 0.3850(14) 0.127(8) Uani 0.243(12) 1 d D U P A 2
H20D H 0.082474 0.169409 0.425315 0.191 Uiso 0.243(12) 1 calc R U P A 2
H20E H 0.082601 0.139833 0.350731 0.191 Uiso 0.243(12) 1 calc R U P A 2
H20F H 0.087838 0.272492 0.374429 0.191 Uiso 0.243(12) 1 calc R U P A 2
C21A C 0.2230(18) 0.229(3) 0.3295(10) 0.128(8) Uani 0.243(12) 1 d D U P A 2
H21D H 0.238553 0.310544 0.335534 0.191 Uiso 0.243(12) 1 calc R U P A 2
H21E H 0.184841 0.223257 0.293181 0.191 Uiso 0.243(12) 1 calc R U P A 2
H21F H 0.266936 0.181474 0.321122 0.191 Uiso 0.243(12) 1 calc R U P A 2
C22A C 0.2113(15) 0.0541(15) 0.4045(12) 0.107(7) Uani 0.243(12) 1 d D . P A 2
H22D H 0.266179 0.048550 0.413149 0.161 Uiso 0.243(12) 1 calc R U P A 2
H22E H 0.195150 0.007373 0.366719 0.161 Uiso 0.243(12) 1 calc R U P A 2
H22F H 0.186777 0.024780 0.441528 0.161 Uiso 0.243(12) 1 calc R U P A 2
C23A C 0.1887(12) 0.1833(17) 0.3922(10) 0.089(6) Uani 0.243(12) 1 d D . P A 2

loop_
_atom_site_aniso_label
_atom_site_aniso_U_11
_atom_site_aniso_U_22
_atom_site_aniso_U_33
_atom_site_aniso_U_23
_atom_site_aniso_U_13
_atom_site_aniso_U_12
Ir1 0.05670(10) 0.04774(9) 0.04676(9) 0.000 -0.01908(6) 0.000
O1 0.0771(13) 0.0601(12) 0.0656(12) -0.0106(10) -0.0234(10) -0.0034(10)
N1 0.0616(15) 0.0516(12) 0.0610(15) 0.0089(10) -0.0187(12) -0.0052(10)
C1 0.0557(14) 0.0501(14) 0.0452(13) -0.0012(10) -0.0123(11) 0.0021(11)
C14 0.0598(15) 0.0600(15) 0.0496(14) -0.0002(12) -0.0103(11) -0.0055(12)
C8 0.0694(18) 0.0651(17) 0.0524(15) -0.0108(13) -0.0155(13) -0.0058(14)
C7 0.0624(16) 0.0498(14) 0.0594(16) -0.0072(12) -0.0099(13) -0.0017(12)
C2 0.0571(15) 0.0448(13) 0.0545(14) -0.0049(11) -0.0067(11) 0.0001(11)
C15 0.0639(16) 0.0669(16) 0.0514(15) 0.0083(13) -0.0083(13) -0.0058(14)
C13 0.0744(18) 0.0705(19) 0.0463(14) -0.0034(12) -0.0102(13) -0.0076(14)
C3 0.0773(18) 0.0535(15) 0.0545(15) -0.0031(12) -0.0042(13) -0.0075(13)
C9 0.091(2) 0.109(3) 0.0632(19) -0.0062(18) -0.0260(17) -0.025(2)
C24 0.0587(16) 0.0630(19) 0.0726(18) -0.0139(14) 0.0060(14) -0.0107(13)
C6 0.078(2) 0.0633(18) 0.078(2) -0.0095(15) -0.0178(16) -0.0171(15)
C25 0.097(3) 0.052(2) 0.086(3) 0.000 0.013(3) 0.000
C19 0.067(2) 0.068(2) 0.084(2) 0.0099(16) -0.0186(18) -0.0156(15)
C4 0.103(2) 0.065(2) 0.072(2) 0.0018(15) 0.0060(18) -0.0225(18)
C5 0.094(2) 0.069(2) 0.096(3) -0.0011(18) 0.002(2) -0.0321(18)
C16 0.081(2) 0.111(3) 0.068(2) 0.004(2) 0.0020(17) -0.016(2)
C12 0.105(3) 0.116(3) 0.0528(17) 0.0102(19) -0.0130(17) -0.034(2)
C23 0.102(4) 0.074(4) 0.084(4) -0.032(3) 0.008(3) -0.026(3)
C18 0.071(2) 0.100(3) 0.114(4) 0.022(2) -0.006(2) -0.0303(19)
C10 0.126(3) 0.155(4) 0.061(2) 0.006(2) -0.038(2) -0.046(3)
C17 0.078(3) 0.126(4) 0.094(3) 0.016(2) 0.013(2) -0.024(2)
C11 0.143(4) 0.153(5) 0.0502(19) 0.017(2) -0.024(2) -0.042(3)
C21 0.140(6) 0.147(7) 0.092(5) -0.047(5) 0.024(4) -0.005(5)
C20 0.145(6) 0.135(6) 0.115(6) -0.054(5) -0.055(5) -0.017(5)
C22 0.224(11) 0.094(6) 0.148(7) -0.023(5) -0.015(7) -0.077(7)
C20A 0.101(9) 0.128(15) 0.144(15) -0.071(12) -0.039(9) -0.004(8)
C21A 0.158(17) 0.125(14) 0.099(10) -0.022(9) 0.005(12) -0.015(14)
C22A 0.129(16) 0.070(8) 0.118(14) -0.049(8) -0.016(13) -0.012(9)
C23A 0.096(11) 0.079(11) 0.089(11) -0.028(8) -0.004(10) -0.006(10)

loop_
_atom_type_symbol
_atom_type_description
_atom_type_scat_dispersion_real
_atom_type_scat_dispersion_imag
_atom_type_scat_source
C C 0.0033 0.0016 'International Tables Vol C Tables 4.2.6.8 and 6.1.1.4'
H H 0.0000 0.0000 'International Tables Vol C Tables 4.2.6.8 and 6.1.1.4'
Ir Ir -1.4442 7.9887 'International Tables Vol C Tables 4.2.6.8 and 6.1.1.4'
N N 0.0061 0.0033 'International Tables Vol C Tables 4.2.6.8 and 6.1.1.4'
O O 0.0106 0.0060 'International Tables Vol C Tables 4.2.6.8 and 6.1.1.4'

loop_
_geom_angle_atom_site_label_1
_geom_angle_atom_site_label_2
_geom_angle_atom_site_label_3
_geom_angle
_geom_angle_site_symmetry_1
_geom_angle_site_symmetry_3
_geom_angle_publ_flag
O1 Ir1 O1 86.90(11) . 2_556 ?
N1 Ir1 O1 81.91(9) . 2_556 ?
N1 Ir1 O1 96.38(9) 2_556 2_556 ?
N1 Ir1 O1 81.91(9) 2_556 . ?
N1 Ir1 O1 96.38(9) . . ?
N1 Ir1 N1 177.67(12) 2_556 . ?
C1 Ir1 O1 171.65(8) . . ?
C1 Ir1 O1 85.29(10) . 2_556 ?
C1 Ir1 O1 171.65(8) 2_556 2_556 ?
C1 Ir1 O1 85.29(10) 2_556 . ?
C1 Ir1 N1 101.88(10) . 2_556 ?
C1 Ir1 N1 79.60(10) . . ?
C1 Ir1 N1 101.88(10) 2_556 . ?
C1 Ir1 N1 79.60(10) 2_556 2_556 ?
C1 Ir1 C1 102.65(15) . 2_556 ?
C24 O1 Ir1 126.12(19) . . ?
C15 N1 Ir1 115.1(2) . . ?
C19 N1 Ir1 123.9(3) . . ?
C19 N1 C15 120.9(3) . . ?
C14 C1 Ir1 112.16(19) . . ?
C14 C1 C2 118.3(2) . . ?
C2 C1 Ir1 128.60(19) . . ?
C1 C14 C15 114.2(2) . . ?
C1 C14 C13 120.5(2) . . ?
C13 C14 C15 125.1(2) . . ?
C13 C8 C7 119.7(2) . . ?
C9 C8 C7 121.4(3) . . ?
C9 C8 C13 118.8(3) . . ?
C2 C7 C8 119.3(2) . . ?
C6 C7 C8 122.6(3) . . ?
C6 C7 C2 118.1(3) . . ?
C7 C2 C1 120.2(2) . . ?
C3 C2 C1 121.1(2) . . ?
C3 C2 C7 118.6(2) . . ?
N1 C15 C14 112.6(2) . . ?
N1 C15 C16 118.5(3) . . ?
C16 C15 C14 128.5(3) . . ?
C8 C13 C14 118.8(2) . . ?
C12 C13 C14 123.3(3) . . ?
C12 C13 C8 117.5(3) . . ?
C2 C3 H3 119.3 . . ?
C4 C3 C2 121.5(3) . . ?
C4 C3 H3 119.3 . . ?
C8 C9 H9 119.2 . . ?
C10 C9 C8 121.5(3) . . ?
C10 C9 H9 119.2 . . ?
O1 C24 C25 125.5(3) . . ?
O1 C24 C23 111.3(4) . . ?
O1 C24 C23A 122.9(9) . . ?
C25 C24 C23 123.1(4) . . ?
C25 C24 C23A 111.5(9) . . ?
C7 C6 H6 119.2 . . ?
C5 C6 C7 121.6(3) . . ?
C5 C6 H6 119.2 . . ?
C24 C25 C24 127.6(4) 2_556 . ?
C24 C25 H25 116.2 2_556 . ?
C24 C25 H25 116.2 . . ?
N1 C19 H19 119.3 . . ?
N1 C19 C18 121.5(4) . . ?
C18 C19 H19 119.3 . . ?
C3 C4 H4 120.1 . . ?
C3 C4 C5 119.9(3) . . ?
C5 C4 H4 120.1 . . ?
C6 C5 C4 120.3(3) . . ?
C6 C5 H5 119.9 . . ?
C4 C5 H5 119.9 . . ?
C15 C16 H16 119.6 . . ?
C17 C16 C15 120.7(4) . . ?
C17 C16 H16 119.6 . . ?
C13 C12 H12 119.2 . . ?
C11 C12 C13 121.5(3) . . ?
C11 C12 H12 119.2 . . ?
C24 C23 C21 103.2(5) . . ?
C20 C23 C24 112.4(5) . . ?
C20 C23 C21 107.7(7) . . ?
C20 C23 C22 110.2(7) . . ?
C22 C23 C24 113.7(6) . . ?
C22 C23 C21 109.2(7) . . ?
C19 C18 H18 120.6 . . ?
C19 C18 C17 118.8(4) . . ?
C17 C18 H18 120.6 . . ?
C9 C10 H10 119.7 . . ?
C9 C10 C11 120.5(3) . . ?
C11 C10 H10 119.7 . . ?
C16 C17 C18 119.5(4) . . ?
C16 C17 H17 120.3 . . ?
C18 C17 H17 120.3 . . ?
C12 C11 H11 120.0 . . ?
C10 C11 C12 120.1(4) . . ?
C10 C11 H11 120.0 . . ?
C23 C21 H21A 109.5 . . ?
C23 C21 H21B 109.5 . . ?
C23 C21 H21C 109.5 . . ?
H21A C21 H21B 109.5 . . ?
H21A C21 H21C 109.5 . . ?
H21B C21 H21C 109.5 . . ?
C23 C20 H20A 109.5 . . ?
C23 C20 H20B 109.5 . . ?
C23 C20 H20C 109.5 . . ?
H20A C20 H20B 109.5 . . ?
H20A C20 H20C 109.5 . . ?
H20B C20 H20C 109.5 . . ?
C23 C22 H22A 109.5 . . ?
C23 C22 H22B 109.5 . . ?
C23 C22 H22C 109.5 . . ?
H22A C22 H22B 109.5 . . ?
H22A C22 H22C 109.5 . . ?
H22B C22 H22C 109.5 . . ?
H20D C20A H20E 109.5 . . ?
H20D C20A H20F 109.5 . . ?
H20E C20A H20F 109.5 . . ?
C23A C20A H20D 109.5 . . ?
C23A C20A H20E 109.5 . . ?
C23A C20A H20F 109.5 . . ?
H21D C21A H21E 109.5 . . ?
H21D C21A H21F 109.5 . . ?
H21E C21A H21F 109.5 . . ?
C23A C21A H21D 109.5 . . ?
C23A C21A H21E 109.5 . . ?
C23A C21A H21F 109.5 . . ?
H22D C22A H22E 109.5 . . ?
H22D C22A H22F 109.5 . . ?
H22E C22A H22F 109.5 . . ?
C23A C22A H22D 109.5 . . ?
C23A C22A H22E 109.5 . . ?
C23A C22A H22F 109.5 . . ?
C24 C23A C21A 104.9(14) . . ?
C20A C23A C24 104.8(12) . . ?
C20A C23A C21A 110.4(18) . . ?
C20A C23A C22A 108.8(16) . . ?
C22A C23A C24 117.7(14) . . ?
C22A C23A C21A 110.0(17) . . ?

loop_
_geom_bond_atom_site_label_1
_geom_bond_atom_site_label_2
_geom_bond_distance
_geom_bond_site_symmetry_2
_geom_bond_publ_flag
Ir1 O1 2.1234(19) 2_556 ?
Ir1 O1 2.1234(19) . ?
Ir1 N1 2.023(3) 2_556 ?
Ir1 N1 2.023(3) . ?
Ir1 C1 1.995(2) 2_556 ?
Ir1 C1 1.995(3) . ?
O1 C24 1.258(4) . ?
N1 C15 1.360(4) . ?
N1 C19 1.352(4) . ?
C1 C14 1.391(4) . ?
C1 C2 1.446(4) . ?
C14 C15 1.466(4) . ?
C14 C13 1.450(4) . ?
C8 C7 1.445(4) . ?
C8 C13 1.415(4) . ?
C8 C9 1.407(4) . ?
C7 C2 1.414(4) . ?
C7 C6 1.413(4) . ?
C2 C3 1.406(4) . ?
C15 C16 1.388(5) . ?
C13 C12 1.414(4) . ?
C3 H3 0.9300 . ?
C3 C4 1.366(4) . ?
C9 H9 0.9300 . ?
C9 C10 1.356(5) . ?
C24 C25 1.386(4) . ?
C24 C23 1.532(6) . ?
C24 C23A 1.529(15) . ?
C6 H6 0.9300 . ?
C6 C5 1.357(5) . ?
C25 H25 0.9300 . ?
C19 H19 0.9300 . ?
C19 C18 1.360(6) . ?
C4 H4 0.9300 . ?
C4 C5 1.388(5) . ?
C5 H5 0.9300 . ?
C16 H16 0.9300 . ?
C16 C17 1.370(6) . ?
C12 H12 0.9300 . ?
C12 C11 1.374(5) . ?
C23 C21 1.565(8) . ?
C23 C20 1.494(9) . ?
C23 C22 1.517(9) . ?
C18 H18 0.9300 . ?
C18 C17 1.387(7) . ?
C10 H10 0.9300 . ?
C10 C11 1.369(6) . ?
C17 H17 0.9300 . ?
C11 H11 0.9300 . ?
C21 H21A 0.9600 . ?
C21 H21B 0.9600 . ?
C21 H21C 0.9600 . ?
C20 H20A 0.9600 . ?
C20 H20B 0.9600 . ?
C20 H20C 0.9600 . ?
C22 H22A 0.9600 . ?
C22 H22B 0.9600 . ?
C22 H22C 0.9600 . ?
C20A H20D 0.9600 . ?
C20A H20E 0.9600 . ?
C20A H20F 0.9600 . ?
C20A C23A 1.496(17) . ?
C21A H21D 0.9600 . ?
C21A H21E 0.9600 . ?
C21A H21F 0.9600 . ?
C21A C23A 1.552(17) . ?
C22A H22D 0.9600 . ?
C22A H22E 0.9600 . ?
C22A H22F 0.9600 . ?
C22A C23A 1.518(17) . ?

loop_
_geom_torsion_atom_site_label_1
_geom_torsion_atom_site_label_2
_geom_torsion_atom_site_label_3
_geom_torsion_atom_site_label_4
_geom_torsion
_geom_torsion_site_symmetry_1
_geom_torsion_site_symmetry_2
_geom_torsion_site_symmetry_3
_geom_torsion_site_symmetry_4
_geom_torsion_publ_flag
Ir1 O1 C24 C25 14.4(4) . . . . ?
Ir1 O1 C24 C23 -162.6(3) . . . . ?
Ir1 O1 C24 C23A -168.3(10) . . . . ?
Ir1 N1 C15 C14 7.6(3) . . . . ?
Ir1 N1 C15 C16 -179.5(3) . . . . ?
Ir1 N1 C19 C18 177.9(3) . . . . ?
Ir1 C1 C14 C15 -25.4(3) . . . . ?
Ir1 C1 C14 C13 150.1(2) . . . . ?
Ir1 C1 C2 C7 -155.5(2) . . . . ?
Ir1 C1 C2 C3 26.3(4) . . . . ?
O1 C24 C25 C24 -8.1(2) . . . 2_556 ?
O1 C24 C23 C21 93.5(7) . . . . ?
O1 C24 C23 C20 -22.2(8) . . . . ?
O1 C24 C23 C22 -148.3(7) . . . . ?
O1 C24 C23A C20A -61.6(18) . . . . ?
O1 C24 C23A C21A 54.7(17) . . . . ?
O1 C24 C23A C22A 177.3(15) . . . . ?
N1 C15 C16 C17 2.2(6) . . . . ?
N1 C19 C18 C17 0.5(6) . . . . ?
C1 C14 C15 N1 11.7(4) . . . . ?
C1 C14 C15 C16 -160.3(4) . . . . ?
C1 C14 C13 C8 11.7(4) . . . . ?
C1 C14 C13 C12 -161.1(3) . . . . ?
C1 C2 C3 C4 -179.9(3) . . . . ?
C14 C1 C2 C7 12.7(4) . . . . ?
C14 C1 C2 C3 -165.5(3) . . . . ?
C14 C15 C16 C17 173.7(4) . . . . ?
C14 C13 C12 C11 172.2(4) . . . . ?
C8 C7 C2 C1 2.8(4) . . . . ?
C8 C7 C2 C3 -179.0(3) . . . . ?
C8 C7 C6 C5 177.1(3) . . . . ?
C8 C13 C12 C11 -0.6(6) . . . . ?
C8 C9 C10 C11 1.9(8) . . . . ?
C7 C8 C13 C14 4.2(4) . . . . ?
C7 C8 C13 C12 177.4(3) . . . . ?
C7 C8 C9 C10 -178.0(4) . . . . ?
C7 C2 C3 C4 1.9(4) . . . . ?
C7 C6 C5 C4 1.7(6) . . . . ?
C2 C1 C14 C15 164.5(2) . . . . ?
C2 C1 C14 C13 -20.0(4) . . . . ?
C2 C7 C6 C5 0.2(5) . . . . ?
C2 C3 C4 C5 0.0(5) . . . . ?
C15 N1 C19 C18 1.5(5) . . . . ?
C15 C14 C13 C8 -173.3(3) . . . . ?
C15 C14 C13 C12 13.9(5) . . . . ?
C15 C16 C17 C18 -0.2(7) . . . . ?
C13 C14 C15 N1 -163.6(3) . . . . ?
C13 C14 C15 C16 24.5(5) . . . . ?
C13 C8 C7 C2 -11.2(4) . . . . ?
C13 C8 C7 C6 172.0(3) . . . . ?
C13 C8 C9 C10 -2.0(6) . . . . ?
C13 C12 C11 C10 0.6(8) . . . . ?
C3 C4 C5 C6 -1.9(6) . . . . ?
C9 C8 C7 C2 164.8(3) . . . . ?
C9 C8 C7 C6 -12.0(5) . . . . ?
C9 C8 C13 C14 -171.9(3) . . . . ?
C9 C8 C13 C12 1.3(5) . . . . ?
C9 C10 C11 C12 -1.2(8) . . . . ?
C6 C7 C2 C1 179.8(3) . . . . ?
C6 C7 C2 C3 -2.0(4) . . . . ?
C25 C24 C23 C21 -83.5(7) . . . . ?
C25 C24 C23 C20 160.8(6) . . . . ?
C25 C24 C23 C22 34.6(9) . . . . ?
C25 C24 C23A C20A 116.1(16) . . . . ?
C25 C24 C23A C21A -127.7(15) . . . . ?
C25 C24 C23A C22A -5(2) . . . . ?
C19 N1 C15 C14 -175.6(3) . . . . ?
C19 N1 C15 C16 -2.8(5) . . . . ?
C19 C18 C17 C16 -1.2(7) . . . . ?
C23 C24 C25 C24 168.5(4) . . . 2_556 ?
C23A C24 C25 C24 174.4(9) . . . 2_556 ?
